data_7040255
loop_
_publ_author_name
'Szorcsik, Attila'
'Matyuska, Ferenc'
'B\'enyei, Attila'
'Nagy, N\'ora V'
'Szil\'agyi, R\'obert K'
'Gajda, Tam\'as'

_publ_section_title
;
 A novel 1,3,5-triaminocyclohexane-based tripodal ligand forms a unique
 tetra(pyrazolate)-bridged tricopper(ii) core: solution equilibrium,
 structure and catecholase activity.
;
_journal_issue 38
_journal_name_full 'Dalton transactions (Cambridge, England : 2003)'
_journal_page_first 14998
_journal_page_last 15012
_journal_paper_doi 10.1039/c6dt01228k
_journal_volume 45
_journal_year 2016
_chemical_formula_moiety 'C36 H50 Cu3 N18, 2(Cl O4), 2(H2 O)'
_chemical_formula_sum 'C36 H54 Cl2 Cu3 N18 O10'
_chemical_formula_weight 1160.49
_space_group_crystal_system monoclinic
_space_group_IT_number 14
_space_group_name_Hall '-P 2ybc'
_space_group_name_H-M_alt 'P 1 21/c 1'
_symmetry_space_group_name_Hall '-P 2ybc'
_symmetry_space_group_name_H-M 'P 1 21/c 1'
_atom_sites_solution_hydrogens mixed
_audit_creation_date 2015-06-14T11:52:40-00:00
_audit_creation_method 'WinGX routine CIF_UPDATE'
_audit_update_record
;
2015-07-02 deposited with the CCDC.
2016-08-09 downloaded from the CCDC.
;
_cell_angle_alpha 90.000(5)
_cell_angle_beta 105.060(5)
_cell_angle_gamma 90.000(5)
_cell_formula_units_Z 4
_cell_length_a 13.174(5)
_cell_length_b 28.762(5)
_cell_length_c 13.484(5)
_cell_measurement_reflns_used 25
_cell_measurement_temperature 293(2)
_cell_measurement_theta_max 15.1
_cell_measurement_theta_min 4.1
_cell_volume 4934(3)
_computing_cell_refinement 'MACH3/PC (Enraf Nonius, 1992)'
_computing_data_collection 'MACH3/PC (Enraf Nonius, 1992)'
_computing_data_reduction 'PROFIT (Streltsov & Zavodnik, 1989)'
_computing_molecular_graphics 'Ortep-3 for Windows (Farrugia, 1997)'
_computing_publication_material 'WinGX publication routines (Farrugia, 1999)'
_computing_structure_refinement 'SHELXL-2013 (Sheldrick, 2013)'
_diffrn_ambient_temperature 293(2)
_diffrn_measured_fraction_theta_full 0.99
_diffrn_measured_fraction_theta_max 0.99
_diffrn_measurement_device_type 'Enraf Nonius MACH3 and Agilent SuperNova'
_diffrn_measurement_method 'profiled omega/2theta scans'
_diffrn_radiation_monochromator graphite
_diffrn_radiation_type MoK\a
_diffrn_radiation_wavelength 0.71073
_diffrn_reflns_Laue_measured_fraction_full 0.99
_diffrn_reflns_Laue_measured_fraction_max 0.99
_diffrn_reflns_limit_h_max 15
_diffrn_reflns_limit_h_min 0
_diffrn_reflns_limit_k_max 34
_diffrn_reflns_limit_k_min 0
_diffrn_reflns_limit_l_max 15
_diffrn_reflns_limit_l_min -16
_diffrn_reflns_number 8934
_diffrn_reflns_point_group_measured_fraction_full 0.99
_diffrn_reflns_point_group_measured_fraction_max 0.99
_diffrn_reflns_theta_full 25.242
_diffrn_reflns_theta_max 25.331
_diffrn_reflns_theta_min 2.833
_diffrn_source 'fine-focus sealed tube'
_diffrn_standards_decay_% 6
_diffrn_standards_interval_count 91
_diffrn_standards_interval_time 117
_diffrn_standards_number 3
_exptl_absorpt_coefficient_mu 1.461
_exptl_absorpt_correction_T_max 0.8416
_exptl_absorpt_correction_T_min 0.4962
_exptl_absorpt_correction_type psi-scan
_exptl_absorpt_process_details
;
North A.C.T., Phillips D.C. & Mathews F.S. (1968) Acta. Cryst. A24, 351
        Number of psi-scan sets used was   3
        Theta correction was applied.
        Averaged transmission function was used.
        Fourier smoothing - Window value   5
;
_exptl_crystal_colour brown
_exptl_crystal_density_diffrn 1.562
_exptl_crystal_density_method 'not measured'
_exptl_crystal_description prism
_exptl_crystal_F_000 2388
_exptl_crystal_size_max 0.35
_exptl_crystal_size_mid 0.12
_exptl_crystal_size_min 0.1
_refine_diff_density_max 1.786
_refine_diff_density_min -0.832
_refine_diff_density_rms 0.154
_refine_ls_extinction_coef 0.0114(11)
_refine_ls_extinction_method SHELXL
_refine_ls_goodness_of_fit_ref 1.031
_refine_ls_hydrogen_treatment mixed
_refine_ls_matrix_type full
_refine_ls_number_parameters 632
_refine_ls_number_reflns 8934
_refine_ls_number_restraints 82
_refine_ls_restrained_S_all 1.232
_refine_ls_R_factor_all 0.07
_refine_ls_R_factor_gt 0.0691
_refine_ls_shift/su_max 0.82
_refine_ls_shift/su_mean 0.068
_refine_ls_structure_factor_coef Fsqd
_refine_ls_weighting_details 'w=1/[\s^2^(Fo^2^)+(0.1611P)^2^+2.2945P] where P=(Fo^2^+2Fc^2^)/3'
_refine_ls_weighting_scheme calc
_refine_ls_wR_factor_ref 0.2087
_reflns_number_gt 8625
_reflns_number_total 8934
_reflns_threshold_expression 'I > 2\s(I)'
_cod_data_source_file c6dt01228k2.cif
_cod_data_source_block 1
_cod_depositor_comments 'Adding full bibliography for 7040255.cif.'
_cod_database_code 7040255
_publcif_datablock.id {2ff67e8c-5e88-4054-b017-9e943657dfd4}

_shelx_space_group_comment
;
The symmetry employed for this shelxl refinement is uniquely defined
by the following loop, which should always be used as a source of
symmetry information in preference to the above space-group names.
They are only intended as comments.
;

loop_
_space_group_symop_operation_xyz
'x, y, z'
'-x, y+1/2, -z+1/2'
'-x, -y, -z'
'x, -y-1/2, z-1/2'

loop_
_atom_site_label
_atom_site_fract_x
_atom_site_fract_y
_atom_site_fract_z
_atom_site_U_iso_or_equiv
_atom_site_adp_type
_atom_site_calc_flag
_atom_site_occupancy
_atom_site_type_symbol
C1 0.5538(5) 0.44278(12) -0.0570(3) 0.0883(14) Uani d 1 C
H1 0.5422 0.4454 0.0117 0.106 Uiso calc 1 H
C2 0.4504(5) 0.45072(16) -0.1384(3) 0.1045(19) Uani d 1 C
H2A 0.4047 0.4247 -0.1347 0.125 Uiso calc 1 H
H2B 0.4179 0.4782 -0.1183 0.125 Uiso calc 1 H
C3 0.4498(4) 0.45661(19) -0.2473(4) 0.0944(14) Uani d 1 C
H3 0.3823 0.4698 -0.2853 0.113 Uiso calc 1 H
C4 0.5420(6) 0.49186(14) -0.2509(4) 0.1066(19) Uani d 1 C
H4A 0.5475 0.4928 -0.3213 0.128 Uiso calc 1 H
H4B 0.52 0.5226 -0.2352 0.128 Uiso calc 1 H
C5 0.6510(3) 0.48375(12) -0.1828(3) 0.0662(8) Uani d 1 C
H5 0.6956 0.5108 -0.1853 0.079 Uiso calc 1 H
C6 0.6418(4) 0.47584(18) -0.0662(4) 0.0874(13) Uani d 1 C
H6A 0.7081 0.4637 -0.0252 0.105 Uiso calc 1 H
H6B 0.6304 0.5057 -0.0376 0.105 Uiso calc 1 H
C10 0.5312(3) 0.35660(17) -0.0318(3) 0.0868(13) Uani d 1 C
H10A 0.4618 0.3553 -0.0793 0.104 Uiso calc 1 H
H10B 0.5641 0.3266 -0.0337 0.104 Uiso calc 1 H
C11 0.5185(5) 0.36415(13) 0.0745(3) 0.0985(15) Uani d 1 C
C14 0.5513(6) 0.37957(17) 0.2324(6) 0.126(2) Uani d 1 C
H14 0.5857 0.3846 0.301 0.152 Uiso calc 1 H
C15 0.5997(7) 0.3722(3) 0.1627(4) 0.150(3) Uani d 1 C
H15 0.6718 0.3721 0.1693 0.18 Uiso calc 1 H
N12 0.4283(5) 0.37389(18) 0.0908(4) 0.1177(16) Uani d 1 N
N13 0.4524(5) 0.37943(17) 0.1988(4) 0.1212(19) Uani d 1 N
H13 0.4078 0.3822 0.235 0.145 Uiso calc 1 H
C20 0.7988(4) 0.43522(14) -0.1690(4) 0.0944(14) Uani d 1 C
H20A 0.8093 0.4407 -0.0961 0.113 Uiso calc 1 H
H20B 0.8432 0.4566 -0.1944 0.113 Uiso calc 1 H
C23 0.8267(2) 0.38651(12) -0.1871(3) 0.0590(8) Uani d 1 C
C24 0.9168(4) 0.36193(14) -0.1758(4) 0.0921(14) Uani d 1 C
H24 0.985 0.3735 -0.1607 0.11 Uiso calc 1 H
C25 0.8865(3) 0.31737(17) -0.1910(3) 0.0880(14) Uani d 1 C
H25 0.9325 0.2923 -0.1825 0.106 Uiso calc 1 H
C30 0.3840(2) 0.38218(15) -0.3207(4) 0.0974(17) Uani d 1 C
H30A 0.3404 0.3879 -0.3895 0.117 Uiso calc 1 H
H30B 0.3417 0.3874 -0.2726 0.117 Uiso calc 1 H
C33 0.4216(4) 0.33382(16) -0.3124(3) 0.0825(11) Uani d 1 C
C34 0.3779(4) 0.28949(17) -0.3457(4) 0.0947(15) Uani d 1 C
H34 0.3074 0.2817 -0.3711 0.114 Uiso calc 1 H
C35 0.4581(4) 0.26282(18) -0.3324(6) 0.108(2) Uani d 1 C
H35 0.4529 0.2325 -0.3569 0.13 Uiso calc 1 H
C51 1.0901(5) 0.15385(18) 0.0240(6) 0.1081(18) Uani d 1 C
H51 1.1521 0.1702 0.0648 0.13 Uiso calc 1 H
C52 1.1218(4) 0.12334(15) -0.0568(5) 0.1046(18) Uani d 1 C
H52A 1.1862 0.107 -0.0241 0.125 Uiso calc 1 H
H52B 1.1364 0.1434 -0.1093 0.125 Uiso calc 1 H
C53 1.0375(4) 0.08710(15) -0.1092(4) 0.0890(13) Uani d 1 C
H53 1.0733 0.0653 -0.1446 0.107 Uiso calc 1 H
C54 1.0044(4) 0.06149(15) -0.0394(4) 0.0919(14) Uani d 1 C
H54A 1.065 0.0452 0.0024 0.11 Uiso calc 1 H
H54B 0.9566 0.038 -0.0768 0.11 Uiso calc 1 H
C55 0.9475(3) 0.08665(15) 0.0364(6) 0.115(2) Uani d 1 C
H55 0.9344 0.0646 0.0871 0.138 Uiso calc 1 H
C56 1.0475(4) 0.1236(3) 0.0919(4) 0.1130(19) Uani d 1 C
H56A 1.0233 0.1434 0.1394 0.136 Uiso calc 1 H
H56B 1.1051 0.1051 0.1324 0.136 Uiso calc 1 H
C60 0.9907(10) 0.2261(3) 0.0291(6) 0.198(5) Uani d 1 C
H60A 0.9729 0.2118 0.0876 0.238 Uiso calc 1 H
H60B 0.9254 0.239 -0.0126 0.238 Uiso calc 1 H
C61 1.053(2) 0.2666(11) 0.072(2) 0.99(6) Uani d 1 C
C64 1.217(3) 0.286(2) 0.080(3) 1.27(15) Uani d 1 C
H64 1.2805 0.291 0.0633 1.522 Uiso calc 1 H
C65 1.126(3) 0.2673(17) 0.012(3) 0.85(6) Uani d 1 C
H65 1.1172 0.2578 -0.0552 1.021 Uiso calc 1 H
N62 1.0906(11) 0.2814(7) 0.1619(15) 1.56(4) Uani d 1 N
N63 1.1990(4) 0.2956(3) 0.1776(10) 0.241(6) Uani d 1 N
H63 1.2414 0.3069 0.2317 0.289 Uiso calc 1 H
C70 0.9727(7) 0.12614(19) -0.2845(5) 0.120(2) Uani d 1 C
H70A 0.9708 0.1036 -0.3384 0.144 Uiso calc 1 H
H70B 1.0425 0.1395 -0.2625 0.144 Uiso calc 1 H
C73 0.8820(4) 0.16666(12) -0.3219(2) 0.0830(13) Uani d 1 C
C74 0.8452(4) 0.18187(14) -0.4188(3) 0.0785(11) Uani d 1 C
H74 0.8596 0.1722 -0.4796 0.094 Uiso calc 1 H
C75 0.7797(4) 0.21609(12) -0.4003(3) 0.0755(10) Uani d 1 C
H75 0.738 0.2346 -0.4516 0.091 Uiso calc 1 H
C80 0.8030(4) 0.12668(17) 0.0491(2) 0.0861(13) Uani d 1 C
H80A 0.8512 0.1423 0.1061 0.103 Uiso calc 1 H
H80B 0.7686 0.1019 0.0769 0.103 Uiso calc 1 H
C83 0.7172(3) 0.16273(10) -0.0104(2) 0.0598(8) Uani d 1 C
C84 0.6208(3) 0.17695(14) -0.0011(3) 0.0776(11) Uani d 1 C
H84 0.5826 0.1682 0.0448 0.093 Uiso calc 1 H
C85 0.5982(4) 0.20837(17) -0.0812(4) 0.0905(13) Uani d 1 C
H85 0.5367 0.2259 -0.0983 0.109 Uiso calc 1 H
N1 0.5973(3) 0.39430(11) -0.0708(2) 0.0722(8) Uani d 1 N
H1A 0.6688 0.3929 -0.0258 0.087 Uiso calc 1 H
N2 0.6944(4) 0.44233(12) -0.2202(3) 0.0853(10) Uani d 1 N
H2 0.6949 0.4497 -0.291 0.102 Uiso calc 1 H
N3 0.4709(3) 0.41320(9) -0.2989(3) 0.0802(10) Uani d 1 N
H3A 0.4779 0.4233 -0.3663 0.096 Uiso calc 1 H
N21 0.78582(18) 0.31373(11) -0.2188(2) 0.0634(7) Uani d 1 N
N22 0.7488(2) 0.35385(10) -0.2127(3) 0.0841(11) Uani d 1 N
N31 0.5542(3) 0.28204(12) -0.2787(2) 0.0719(8) Uani d 1 N
N32 0.52295(14) 0.32963(7) -0.27683(19) 0.0458(5) Uani d 1 N
N51 1.01219(15) 0.18777(9) -0.0293(2) 0.0552(6) Uani d 1 N
H51A 1.0445 0.202 -0.0796 0.066 Uiso calc 1 H
N52 0.9379(4) 0.10371(12) -0.1914(3) 0.0843(10) Uani d 1 N
H52 0.89 0.0776 -0.215 0.101 Uiso calc 1 H
N53 0.8576(3) 0.10822(10) -0.0134(2) 0.0714(8) Uani d 1 N
H53A 0.8125 0.0831 -0.0496 0.086 Uiso calc 1 H
N71 0.7821(3) 0.22004(13) -0.3004(2) 0.0802(10) Uani d 1 N
N72 0.8494(3) 0.18378(10) -0.2548(2) 0.0729(9) Uani d 1 N
N81 0.6785(3) 0.21164(11) -0.1361(2) 0.0730(8) Uani d 1 N
N82 0.74425(16) 0.18194(8) -0.08739(17) 0.0484(5) Uani d 1 N
O2W 0.348(6) 0.252(3) -0.099(4) 1.44(9) Uiso d 1 O
O3W 0.359(4) 0.459(4) 0.131(10) 1.68(14) Uiso d 1 O
O11 0.3633(12) 0.0433(4) 0.9986(8) 0.344(8) Uani d 1 O
O12 0.2497(4) -0.0166(3) 1.0680(6) 0.205(4) Uani d 1 O
O13 0.2232(8) -0.0071(3) 0.8948(12) 0.363(10) Uani d 1 O
O14 0.3816(13) -0.0376(6) 0.9631(14) 0.365(8) Uiso d 1 O
O21 0.1986(12) 0.0421(4) 0.309(3) 0.96(5) Uani d 1 O
O22 0.126(3) -0.0089(9) 0.4231(13) 0.75(3) Uani d 1 O
O23 0.0215(5) 0.0060(2) 0.2578(4) 0.163(2) Uani d 1 O
O24 0.1938(6) -0.0227(3) 0.3114(9) 0.275(6) Uani d 1 O
Cl1 0.30060(14) -0.00207(7) 0.97286(17) 0.1327(6) Uani d 1 Cl
Cl2 0.12535(15) 0.01033(6) 0.32693(12) 0.1252(6) Uani d 1 Cl
Cu1 0.60999(4) 0.38333(2) -0.23003(3) 0.0698(2) Uani d 1 Cu
Cu2 0.69544(4) 0.25634(2) -0.23687(3) 0.0662(2) Uani d 1 Cu
Cu3 0.86561(4) 0.15406(2) -0.12544(3) 0.0708(2) Uani d 1 Cu
H21 0.325(4) 0.2535(16) -0.164(3) 0.085 Uiso d 1 H
H22 0.300(3) 0.2336(16) -0.092(3) 0.085 Uiso d 1 H
H31 0.373(3) 0.4366(16) 0.096(4) 0.085 Uiso d 1 H
H32 0.292(3) 0.4573(16) 0.104(4) 0.085 Uiso d 1 H

loop_
_atom_site_aniso_label
_atom_site_aniso_U_11
_atom_site_aniso_U_22
_atom_site_aniso_U_33
_atom_site_aniso_U_12
_atom_site_aniso_U_13
_atom_site_aniso_U_23
C1 0.168(4) 0.0426(17) 0.077(2) -0.003(2) 0.072(3) -0.0002(16)
C2 0.181(5) 0.060(2) 0.0470(19) -0.012(3) -0.016(2) 0.0170(16)
C3 0.098(3) 0.092(3) 0.078(3) 0.024(2) -0.003(2) 0.032(2)
C4 0.193(6) 0.050(2) 0.087(3) 0.040(3) 0.054(3) 0.022(2)
C5 0.100(2) 0.0553(17) 0.0525(17) -0.0065(16) 0.0371(17) -0.0092(14)
C6 0.102(3) 0.098(3) 0.078(2) -0.001(2) 0.051(2) -0.035(2)
C10 0.087(2) 0.096(3) 0.073(2) 0.016(2) 0.0138(18) 0.056(2)
C11 0.164(4) 0.0471(19) 0.079(2) 0.001(2) 0.022(3) 0.0520(18)
C14 0.146(5) 0.054(2) 0.157(5) -0.041(3) -0.001(4) 0.014(3)
C15 0.234(6) 0.167(6) 0.058(2) 0.111(5) 0.054(3) -0.001(3)
N12 0.142(4) 0.089(3) 0.114(3) 0.038(3) 0.019(3) 0.010(2)
N13 0.208(6) 0.095(3) 0.097(3) -0.045(3) 0.105(4) -0.023(2)
C20 0.126(4) 0.0443(18) 0.111(4) -0.009(2) 0.028(3) -0.015(2)
C23 0.0396(12) 0.076(2) 0.0658(18) -0.0145(12) 0.0218(12) 0.0063(15)
C24 0.091(3) 0.054(2) 0.114(3) -0.041(2) -0.004(2) 0.004(2)
C25 0.082(2) 0.098(3) 0.078(2) -0.032(2) 0.0089(18) 0.046(2)
C30 0.0264(12) 0.085(3) 0.148(4) 0.0141(13) -0.0362(17) -0.032(3)
C33 0.099(3) 0.078(2) 0.065(2) -0.013(2) 0.0108(19) 0.0034(19)
C34 0.114(3) 0.089(3) 0.097(3) 0.012(2) 0.058(3) -0.054(2)
C35 0.074(2) 0.077(3) 0.181(6) -0.027(2) 0.048(3) -0.051(3)
C51 0.113(4) 0.070(3) 0.141(5) 0.030(2) 0.034(3) 0.031(3)
C52 0.110(3) 0.054(2) 0.120(4) 0.037(2) -0.024(3) -0.021(2)
C53 0.125(3) 0.056(2) 0.095(3) 0.001(2) 0.045(3) 0.025(2)
C54 0.081(2) 0.058(2) 0.121(4) 0.0127(18) -0.003(2) 0.014(2)
C55 0.0544(18) 0.060(2) 0.207(6) -0.0185(16) -0.008(3) 0.057(3)
C56 0.093(3) 0.162(6) 0.057(2) 0.012(3) -0.030(2) 0.002(3)
C60 0.328(13) 0.139(6) 0.126(6) -0.147(8) 0.056(7) -0.079(5)
C61 1.25(7) 0.93(7) 1.09(10) -0.40(7) 0.86(8) -0.40(8)
C64 1.24(6) 2.0(4) 0.81(8) -0.40(13) 0.66(6) -0.40(14)
C65 0.99(8) 0.97(12) 0.80(7) -0.40(9) 0.60(6) -0.40(8)
N62 0.346(13) 2.00(5) 2.00(5) -0.315(17) -0.318(17) 2.00(5)
N63 0.073(2) 0.151(5) 0.457(15) 0.027(3) -0.003(5) -0.191(8)
C70 0.213(7) 0.073(3) 0.085(3) -0.003(4) 0.061(4) -0.011(2)
C73 0.174(4) 0.0410(15) 0.0356(14) -0.003(2) 0.030(2) -0.0175(12)
C74 0.123(3) 0.071(2) 0.0522(18) -0.006(2) 0.0427(19) 0.0231(16)
C75 0.118(3) 0.0418(16) 0.062(2) -0.0039(17) 0.0161(19) 0.0006(14)
C80 0.130(3) 0.101(3) 0.0244(13) -0.041(3) 0.0141(16) -0.0091(15)
C83 0.107(2) 0.0440(14) 0.0296(12) 0.0112(14) 0.0201(13) 0.0294(11)
C84 0.077(2) 0.063(2) 0.075(2) 0.0192(17) -0.0125(17) -0.0018(17)
C85 0.107(3) 0.079(3) 0.069(2) -0.009(2) -0.007(2) 0.005(2)
N1 0.0897(19) 0.0653(17) 0.0400(13) 0.0220(14) -0.0219(12) -0.0093(12)
N2 0.139(3) 0.0582(18) 0.0510(15) 0.0092(18) 0.0109(18) -0.0069(13)
N3 0.131(3) 0.0332(12) 0.0707(18) 0.0287(15) 0.0158(18) 0.0164(12)
N21 0.0415(11) 0.0773(18) 0.0706(16) 0.0015(11) 0.0134(10) -0.0276(14)
N22 0.0523(13) 0.0475(14) 0.129(3) 0.0286(12) -0.0188(15) -0.0192(16)
N31 0.0890(19) 0.0719(18) 0.0467(13) -0.0232(15) 0.0028(13) 0.0174(13)
N32 0.0301(8) 0.0403(11) 0.0663(14) 0.0193(8) 0.0115(8) -0.0057(9)
N51 0.0263(8) 0.0587(14) 0.0797(16) -0.0110(8) 0.0124(9) 0.0148(12)
N52 0.136(3) 0.0545(16) 0.075(2) 0.0138(18) 0.049(2) 0.0079(15)
N53 0.101(2) 0.0540(15) 0.0486(14) 0.0251(14) 0.0000(14) 0.0127(12)
N71 0.111(2) 0.085(2) 0.0543(16) 0.0384(19) 0.0394(16) 0.0231(15)
N72 0.107(2) 0.0547(16) 0.0576(16) 0.0424(16) 0.0223(15) 0.0227(13)
N81 0.105(2) 0.0717(18) 0.0368(12) -0.0374(16) 0.0097(13) 0.0133(12)
N82 0.0468(10) 0.0560(13) 0.0459(11) 0.0313(9) 0.0181(9) -0.0037(10)
O11 0.406(16) 0.299(13) 0.235(10) -0.123(12) -0.080(10) -0.137(10)
O12 0.114(3) 0.282(9) 0.215(7) -0.006(4) 0.035(4) -0.158(7)
O13 0.202(7) 0.186(8) 0.55(2) 0.030(6) -0.178(11) -0.165(11)
O21 0.38(2) 0.098(6) 2.00(12) -0.052(9) -0.40(4) -0.09(2)
O22 1.43(8) 0.69(4) 0.262(15) 0.36(5) 0.48(3) -0.02(2)
O23 0.192(5) 0.164(5) 0.121(4) 0.083(4) 0.017(4) 0.007(3)
O24 0.185(6) 0.261(10) 0.335(12) 0.089(6) -0.011(7) -0.195(10)
Cl1 0.1199(11) 0.1351(13) 0.1498(15) -0.0248(10) 0.0469(11) -0.0531(12)
Cl2 0.1498(13) 0.1139(11) 0.0872(8) 0.0255(9) -0.0136(8) -0.0148(7)
Cu1 0.1077(4) 0.0456(3) 0.0496(3) 0.00554(19) 0.0088(2) -0.00098(15)
Cu2 0.0858(3) 0.0474(3) 0.0611(3) 0.00221(17) 0.0110(2) 0.00441(16)
Cu3 0.0996(4) 0.0545(3) 0.0526(3) 0.0092(2) 0.0094(2) 0.00970(16)

loop_
_atom_type_symbol
_atom_type_description
_atom_type_scat_dispersion_real
_atom_type_scat_dispersion_imag
_atom_type_scat_source
C C 0.0033 0.0016 'International Tables Vol C Tables 4.2.6.8 and 6.1.1.4'
H H 0 0 'International Tables Vol C Tables 4.2.6.8 and 6.1.1.4'
N N 0.0061 0.0033 'International Tables Vol C Tables 4.2.6.8 and 6.1.1.4'
O O 0.0106 0.006 'International Tables Vol C Tables 4.2.6.8 and 6.1.1.4'
Cl Cl 0.1484 0.1585 'International Tables Vol C Tables 4.2.6.8 and 6.1.1.4'
Cu Cu 0.3201 1.2651 'International Tables Vol C Tables 4.2.6.8 and 6.1.1.4'

loop_
_geom_angle_atom_site_label_1
_geom_angle_atom_site_label_2
_geom_angle_atom_site_label_3
_geom_angle
_geom_angle_site_symmetry_3
C6 C1 C2 113.7(4) .
C6 C1 N1 103.9(4) .
C2 C1 N1 109.8(4) .
C3 C2 C1 120.3(5) .
C2 C3 N3 114.5(4) .
C2 C3 C4 107.3(4) .
N3 C3 C4 106.4(4) .
C5 C4 C3 119.7(3) .
N2 C5 C4 108.1(3) .
N2 C5 C6 110.7(3) .
C4 C5 C6 108.2(3) .
N2 C5 O3W 161(2) 3_665
C4 C5 O3W 87(2) 3_665
C6 C5 O3W 74(5) 3_665
C1 C6 C5 114.5(4) .
C11 C10 N1 115.5(4) .
N12 C11 C15 110.7(5) .
N12 C11 C10 121.9(5) .
C15 C11 C10 125.9(5) .
N13 C14 C15 113.6(7) .
C14 C15 C11 103.6(7) .
C11 N12 N13 103.2(5) .
C14 N13 N12 107.7(5) .
N2 C20 C23 108.3(3) .
C24 C23 N22 104.4(3) .
C24 C23 C20 136.1(3) .
N22 C23 C20 119.2(3) .
C25 C24 C23 105.3(4) .
N21 C25 C24 111.4(5) .
N3 C30 C33 109.9(3) .
N32 C33 C34 109.0(4) .
N32 C33 C30 114.1(3) .
C34 C33 C30 136.3(4) .
C35 C34 C33 103.9(4) .
C34 C35 N31 116.0(4) .
N51 C51 C56 111.6(5) .
N51 C51 C52 108.5(5) .
C56 C51 C52 108.7(5) .
C51 C52 C53 114.3(5) .
C54 C53 C52 111.7(5) .
C54 C53 N52 107.3(4) .
C52 C53 N52 119.3(3) .
C53 C54 C55 119.4(4) .
N53 C55 C54 112.8(5) .
N53 C55 C56 114.2(4) .
C54 C55 C56 97.3(4) .
C51 C56 C55 118.0(5) .
N51 C60 C61 131.5(15) .
N62 C61 C65 112.9(13) .
N62 C61 C60 134(3) .
C65 C61 C60 101.0(17) .
C65 C64 N63 110.7(16) .
C61 C65 C64 103.4(16) .
C61 N62 N63 111.0(15) .
C64 N63 N62 101.9(15) .
N52 C70 C73 101.2(4) .
N72 C73 C74 119.3(4) .
N72 C73 C70 115.5(3) .
C74 C73 C70 125.2(4) .
C73 C74 C75 98.1(3) .
N71 C75 C74 113.0(3) .
N53 C80 C83 111.5(3) .
N82 C83 C84 113.4(3) .
N82 C83 C80 111.9(3) .
C84 C83 C80 134.7(3) .
C83 C84 C85 98.2(4) .
C84 C85 N81 113.9(4) .
C1 N1 C10 109.3(3) .
C1 N1 Cu1 111.7(2) .
C10 N1 Cu1 114.5(3) .
C20 N2 C5 112.0(3) .
C20 N2 Cu1 111.6(3) .
C5 N2 Cu1 116.7(3) .
C30 N3 C3 112.6(4) .
C30 N3 Cu1 114.5(2) .
C3 N3 Cu1 113.5(3) .
N22 N21 C25 107.1(4) .
N22 N21 Cu2 122.0(2) .
C25 N21 Cu2 129.4(3) .
N21 N22 C23 111.5(3) .
N21 N22 Cu1 138.3(3) .
C23 N22 Cu1 110.3(2) .
C35 N31 N32 99.3(3) .
C35 N31 Cu2 132.0(3) .
N32 N31 Cu2 128.1(2) .
C33 N32 N31 110.8(3) .
C33 N32 Cu1 120.8(2) .
N31 N32 Cu1 128.46(17) .
C60 N51 C51 117.3(6) .
C60 N51 Cu3 112.8(5) .
C51 N51 Cu3 112.6(3) .
C53 N52 C70 109.0(4) .
C53 N52 Cu3 107.9(3) .
C70 N52 Cu3 108.5(3) .
C80 N53 C55 114.2(4) .
C80 N53 Cu3 110.4(3) .
C55 N53 Cu3 117.4(3) .
C75 N71 N72 102.9(3) .
C75 N71 Cu2 129.5(3) .
N72 N71 Cu2 126.5(2) .
C73 N72 N71 106.4(3) .
C73 N72 Cu3 121.9(3) .
N71 N72 Cu3 130.0(2) .
N82 N81 C85 100.6(3) .
N82 N81 Cu2 128.7(3) .
C85 N81 Cu2 129.8(3) .
N81 N82 C83 113.9(2) .
N81 N82 Cu3 128.9(2) .
C83 N82 Cu3 116.25(19) .
O13 Cl1 O14 106.5(9) .
O13 Cl1 O11 123.7(8) .
O14 Cl1 O11 104.1(10) .
O13 Cl1 O12 102.4(9) .
O14 Cl1 O12 109.7(8) .
O11 Cl1 O12 110.1(6) .
O24 Cl2 O21 85.2(9) .
O24 Cl2 O22 91.4(12) .
O21 Cl2 O22 125(2) .
O24 Cl2 O23 113.2(4) .
O21 Cl2 O23 121.9(11) .
O22 Cl2 O23 109.5(19) .
N32 Cu1 N22 98.53(11) .
N32 Cu1 N2 165.24(12) .
N22 Cu1 N2 82.84(16) .
N32 Cu1 N3 78.40(11) .
N22 Cu1 N3 160.02(17) .
N2 Cu1 N3 95.25(15) .
N32 Cu1 N1 104.04(12) .
N22 Cu1 N1 104.29(15) .
N2 Cu1 N1 89.74(14) .
N3 Cu1 N1 95.58(13) .
N71 Cu2 N81 98.29(15) .
N71 Cu2 N31 135.86(15) .
N81 Cu2 N31 100.41(14) .
N71 Cu2 N21 95.68(15) .
N81 Cu2 N21 129.46(12) .
N31 Cu2 N21 102.40(12) .
N72 Cu3 N82 98.66(11) .
N72 Cu3 N53 163.53(15) .
N82 Cu3 N53 82.40(12) .
N72 Cu3 N52 82.78(13) .
N82 Cu3 N52 153.65(15) .
N53 Cu3 N52 89.08(13) .
N72 Cu3 N51 102.10(14) .
N82 Cu3 N51 107.92(10) .
N53 Cu3 N51 93.10(12) .
N52 Cu3 N51 97.36(15) .

loop_
_geom_bond_atom_site_label_1
_geom_bond_atom_site_label_2
_geom_bond_site_symmetry_2
_geom_bond_distance
C1 C6 . 1.529(7)
C1 C2 . 1.529(8)
C1 N1 . 1.537(5)
C2 C3 . 1.476(7)
C3 N3 . 1.490(7)
C3 C4 . 1.593(8)
C4 C5 . 1.508(8)
C5 N2 . 1.466(5)
C5 C6 . 1.624(5)
C5 O3W 3_665 1.80(6)
C10 C11 . 1.501(7)
C10 N1 . 1.565(6)
C11 N12 . 1.295(7)
C11 C15 . 1.397(9)
C14 N13 . 1.263(8)
C14 C15 . 1.284(9)
N12 N13 . 1.417(7)
C20 N2 . 1.384(7)
C20 C23 . 1.484(5)
C23 C24 . 1.355(6)
C23 N22 . 1.368(4)
C24 C25 . 1.342(6)
C25 N21 . 1.286(5)
C30 N3 . 1.420(5)
C30 C33 . 1.471(6)
C33 N32 . 1.302(5)
C33 C34 . 1.423(6)
C34 C35 . 1.281(7)
C35 N31 . 1.398(5)
C51 N51 . 1.462(5)
C51 C56 . 1.475(9)
C51 C52 . 1.539(9)
C52 C53 . 1.553(7)
C53 C54 . 1.354(7)
C53 N52 . 1.556(7)
C54 C55 . 1.590(9)
C55 N53 . 1.351(5)
C55 C56 . 1.707(7)
C60 N51 . 1.425(9)
C60 C61 . 1.456(17)
C61 N62 . 1.263(17)
C61 C65 . 1.403(18)
C64 C65 . 1.406(19)
C64 N63 . 1.426(19)
N62 N63 . 1.446(13)
C70 N52 . 1.581(7)
C70 C73 . 1.651(9)
C73 N72 . 1.203(5)
C73 C74 . 1.343(5)
C74 C75 . 1.374(6)
C75 N71 . 1.345(5)
C80 N53 . 1.351(6)
C80 C83 . 1.589(6)
C83 N82 . 1.305(4)
C83 C84 . 1.370(6)
C84 C85 . 1.380(6)
C85 N81 . 1.443(7)
N1 Cu1 . 2.219(3)
N2 Cu1 . 2.014(4)
N3 Cu1 . 2.019(3)
N21 N22 . 1.264(4)
N21 Cu2 . 2.013(3)
N22 Cu1 . 1.973(3)
N31 N32 . 1.431(4)
N31 Cu2 . 1.945(4)
N32 Cu1 . 1.930(2)
N51 Cu3 . 2.247(2)
N52 Cu3 . 2.058(3)
N53 Cu3 . 2.029(3)
N71 N72 . 1.403(4)
N71 Cu2 . 1.907(3)
N72 Cu3 . 1.904(3)
N81 N82 . 1.271(4)
N81 Cu2 . 1.925(3)
N82 Cu3 . 1.9721(18)
O3W C5 3_665 1.80(6)
O11 Cl1 . 1.534(9)
O12 Cl1 . 1.648(8)
O13 Cl1 . 1.269(8)
O14 Cl1 . 1.507(14)
O21 Cl2 . 1.392(17)
O22 Cl2 . 1.409(15)
O23 Cl2 . 1.447(6)
O24 Cl2 . 1.364(6)

loop_
_geom_hbond_atom_site_label_D
_geom_hbond_atom_site_label_H
_geom_hbond_atom_site_label_A
_geom_hbond_distance_DH
_geom_hbond_distance_HA
_geom_hbond_distance_DA
_geom_hbond_angle_DHA
_geom_hbond_site_symmetry_A
C3 H3 O12 0.98 2.64 3.566(7) 157.2 4_564
C4 H4A O14 0.97 2.49 3.378(19) 151.4 2_655
C5 H5 O3W 0.98 1.43 1.80(6) 94.3 3_665
C30 H30A O11 0.97 2.55 3.204(12) 124.4 4_564
C80 H80B O14 0.97 2.66 3.507(19) 146.1 3_656
N2 H2 O13 0.98 2.33 3.187(16) 145.1 2_655
N2 H2 O14 0.98 2.31 3.219(18) 154.6 2_655
N2 H2 Cl1 0.98 2.83 3.780(4) 163.1 2_655
N3 H3A O11 0.98 2.26 3.004(8) 132 4_564
N52 H52 O24 0.98 2.16 3.097(9) 160.5 3_655
N52 H52 Cl2 0.98 2.92 3.742(4) 141.6 3_655
N53 H53A O12 0.98 2.07 2.992(8) 155.4 3_656
O3W H31 N13 0.86(2) 2.22(5) 2.65(12) 111(11) .
C3 H3 O12 0.98 2.64 3.566(7) 157.2 4_564
C4 H4A O14 0.97 2.49 3.378(19) 151.4 2_655
C5 H5 O3W 0.98 1.43 1.80(6) 94.3 3_665
C10 H10A O2W 0.97 3.3 3.81(5) 114.6 .
C30 H30A O11 0.97 2.55 3.204(12) 124.4 4_564
C80 H80B O14 0.97 2.66 3.507(19) 146.1 3_656
N2 H2 O13 0.98 2.33 3.187(16) 145.1 2_655
N2 H2 O14 0.98 2.31 3.219(18) 154.6 2_655
N2 H2 Cl1 0.98 2.83 3.780(4) 163.1 2_655
N3 H3A O11 0.98 2.26 3.004(8) 132 4_564
N52 H52 O24 0.98 2.16 3.097(9) 160.5 3_655
N52 H52 Cl2 0.98 2.92 3.742(4) 141.6 3_655
N53 H53A O12 0.98 2.07 2.992(8) 155.4 3_656
O3W H31 N13 0.86(2) 2.22(5) 2.65(12) 111(11) .

loop_
_publcif_info_exptl_table_extra_item
sin_theta_over_lambda_max
